data_7157406
loop_
_publ_author_name
'Zhou, Jing'
'Bai, Li-Juan'
'Liang, Guo-Juan'
'Xu, Qi-Gui'
'Zhou, Li-Ping'
'Zhou, Hui'

_publ_section_title
;
 Organocatalytic asymmetric cascade
 1,6-addition/hemiketalization/retro-Henry reaction of
 ortho-hydroxyphenyl-substituted p-QMs with \a-nitroketones.
;
_journal_issue 14
_journal_name_full 'Organic &amp; biomolecular chemistry'
_journal_page_first 2641
_journal_page_last 2645
_journal_paper_doi 10.1039/d0ob00397b
_journal_volume 18
_journal_year 2020
_chemical_absolute_configuration ad
_chemical_formula_moiety 'C29 H32 Cl N O5'
_chemical_formula_sum 'C29 H32 Cl N O5'
_chemical_formula_weight 510.00
_space_group_crystal_system monoclinic
_space_group_IT_number 4
_space_group_name_Hall 'P 2yb'
_space_group_name_H-M_alt 'P 1 21 1'
_atom_sites_solution_hydrogens mixed
_atom_sites_solution_primary direct
_audit_creation_date 2019-08-31
_audit_creation_method
;
Olex2 1.2
(compiled 2018.05.29 svn.r3508 for OlexSys, GUI svn.r5506)
;
_audit_update_record
;
2019-09-02 deposited with the CCDC.	2020-03-13 downloaded from the CCDC.
;
_cell_angle_alpha 90
_cell_angle_beta 94.360(3)
_cell_angle_gamma 90
_cell_formula_units_Z 2
_cell_length_a 9.6244(3)
_cell_length_b 9.8943(3)
_cell_length_c 14.3864(5)
_cell_measurement_reflns_used 4367
_cell_measurement_temperature 293(2)
_cell_measurement_theta_max 70.9350
_cell_measurement_theta_min 4.5930
_cell_volume 1366.00(8)
_computing_cell_refinement 'CrysAlisPro 1.171.40.53 (Rigaku OD, 2019)'
_computing_data_collection 'CrysAlisPro 1.171.40.53 (Rigaku OD, 2019)'
_computing_data_reduction 'CrysAlisPro 1.171.40.53 (Rigaku OD, 2019)'
_computing_molecular_graphics 'Olex2 (Dolomanov et al., 2009)'
_computing_publication_material 'Olex2 (Dolomanov et al., 2009)'
_computing_structure_refinement 'ShelXL (Sheldrick, 2015)'
_computing_structure_solution 'ShelXS (Sheldrick, 2008)'
_diffrn_ambient_temperature 293(2)
_diffrn_detector 'CCD plate'
_diffrn_detector_area_resol_mean 16.2312
_diffrn_detector_type Eos
_diffrn_measured_fraction_theta_full 0.999
_diffrn_measured_fraction_theta_max 0.999
_diffrn_measurement_details
;
List of Runs (angles in degrees, time in seconds):

  # Type    Start    End  Width  t~exp~   \w     \q     \k     \f   Frames
#--------------------------------------------------------------------------
  1  \w    -48.00 -16.00   1.00    1.00    --  -33.50 -57.00-180.00   32
  2  \w    -92.00 -66.00   1.00    1.00    --  -33.50 -57.00-180.00   26
  3  \w    -62.00  36.00   1.00    1.00    --  -33.50  77.00 -60.00   98
  4  \w     33.00  59.00   1.00    1.00    --   36.47  57.00 120.00   26
  5  \w     16.00  51.00   1.00    1.00    --   36.47  37.00-120.00   35
  6  \w     52.00  78.00   1.00    1.00    --   36.47  77.00-150.00   26
  7  \w     11.00  61.00   1.00    1.00    --   36.47  77.00  60.00   50
  8  \w     43.00  90.00   1.00    1.00    --   36.47  19.00-180.00   47
  9  \w     -2.00  51.00   1.00    1.00    --   36.47 -77.00 150.00   53
 10  \w      3.00  31.00   1.00    1.00    --   36.47  88.00 171.58   28
 11  \w     58.00  95.00   1.00    1.00    --   36.47 178.00-180.00   37
 12  \w     58.00  91.00   1.00    1.00    --   36.47 178.00   0.00   33
 13  \w     21.00  47.00   1.00    1.00    --   36.47  37.00 -60.00   26
 14  \w     58.00  88.00   1.00    1.00    --   36.47 178.00  60.00   30
 15  \w     18.00 105.00   1.00    1.00    --   36.47  57.00  60.00   87
 16  \w     73.00 100.00   1.00    1.00    --   36.47  37.00 -60.00   27
 17  \w     61.00 102.00   1.00    1.00    --   36.47 178.00 120.00   41
 18  \w     16.00  45.00   1.00    1.00    --   36.47  77.00-120.00   29
 19  \w     50.00 103.00   1.00    1.00    --   36.47  77.00-120.00   53
 20  \w     37.00 111.00   1.00    5.00    --  108.00-111.00 -90.00   74
 21  \w    123.00 169.00   1.00    5.00    --  108.00  61.00-150.00   46
 22  \w     38.00  85.00   1.00    5.00    --  108.00 -94.00  60.00   47
 23  \w     82.00 115.00   1.00    5.00    --  108.00  30.00-120.00   33
 24  \w    113.00 176.00   1.00    5.00    --  108.00  77.00 150.00   63
 25  \w     85.00 116.00   1.00    5.00    --  108.00  30.00-180.00   31
 26  \w     88.00 114.00   1.00    5.00    --  108.00  61.00-150.00   26
 27  \w     68.00 175.00   1.00    5.00    --  108.00  15.00 -90.00  107
 28  \w     89.00 115.00   1.00    5.00    --  108.00  61.00 120.00   26
 29  \w     83.00 109.00   1.00    5.00    --  108.00  30.00 150.00   26
 30  \w     88.00 115.00   1.00    5.00    --  108.00  61.00  90.00   27
 31  \w     79.00 105.00   1.00    5.00    --  108.00  77.00 150.00   26
 32  \w    153.00 178.00   1.00    5.00    --  108.00 111.00-120.00   25
 33  \w    134.00 173.00   1.00    5.00    --  108.00 111.00 -60.00   39
 34  \w    112.00 175.00   1.00    5.00    --  108.00  77.00  90.00   63
 35  \w     88.00 114.00   1.00    5.00    --  108.00  45.00  90.00   26
 36  \w     79.00 104.00   1.00    5.00    --  108.00  77.00  90.00   25
 37  \w    118.00 174.00   1.00    5.00    --  108.00  77.00 120.00   56
 38  \w     90.00 126.00   1.00    5.00    --  108.00  61.00-180.00   36
 39  \w     80.00 106.00   1.00    5.00    --  108.00  77.00 120.00   26
 40  \w     56.00 118.00   1.00    5.00    --  108.00 -77.00 -90.00   62
 41  \w     82.00 112.00   1.00    5.00    --  108.00  30.00-150.00   30
 42  \w    147.00 173.00   1.00    5.00    --  108.00  45.00  90.00   26
 43  \w    128.00 155.00   1.00    5.00    --  108.00  77.00-180.00   27
 44  \w     90.00 118.00   1.00    5.00    --  108.00  61.00 150.00   28
 45  \w     79.00 105.00   1.00    5.00    --  108.00  77.00-180.00   26
 46  \w     79.00 105.00   1.00    5.00    --  108.00  77.00-150.00   26
 47  \w    102.00 128.00   1.00    5.00    --  108.00 111.00-120.00   26
 48  \w     87.00 119.00   1.00    5.00    --  108.00  30.00 120.00   32
;
_diffrn_measurement_device 'four-circle diffractometer'
_diffrn_measurement_device_type 'Xcalibur, Eos, Gemini'
_diffrn_measurement_method '\w scans'
_diffrn_orient_matrix_type 'CrysAlisPro convention (1999,Acta A55,543-557)'
_diffrn_orient_matrix_UB_11 0.0572167000
_diffrn_orient_matrix_UB_12 -0.0633222000
_diffrn_orient_matrix_UB_13 -0.0871894000
_diffrn_orient_matrix_UB_21 -0.1401891000
_diffrn_orient_matrix_UB_22 0.0271477000
_diffrn_orient_matrix_UB_23 -0.0558293000
_diffrn_orient_matrix_UB_31 0.0532150000
_diffrn_orient_matrix_UB_32 0.1396083000
_diffrn_orient_matrix_UB_33 -0.0286930000
_diffrn_radiation_monochromator graphite
_diffrn_radiation_probe x-ray
_diffrn_radiation_type CuK\a
_diffrn_radiation_wavelength 1.54184
_diffrn_reflns_av_R_equivalents 0.0326
_diffrn_reflns_av_unetI/netI 0.0395
_diffrn_reflns_Laue_measured_fraction_full 0.999
_diffrn_reflns_Laue_measured_fraction_max 0.999
_diffrn_reflns_limit_h_max 11
_diffrn_reflns_limit_h_min -11
_diffrn_reflns_limit_k_max 11
_diffrn_reflns_limit_k_min -11
_diffrn_reflns_limit_l_max 16
_diffrn_reflns_limit_l_min -17
_diffrn_reflns_number 11041
_diffrn_reflns_point_group_measured_fraction_full 0.947
_diffrn_reflns_point_group_measured_fraction_max 0.947
_diffrn_reflns_theta_full 67.070
_diffrn_reflns_theta_max 67.070
_diffrn_reflns_theta_min 4.608
_diffrn_source 'fine-focus sealed X-ray tube'
_diffrn_source_type 'Enhance (Cu) X-ray Source'
_exptl_absorpt_coefficient_mu 1.546
_exptl_absorpt_correction_T_max 1.00000
_exptl_absorpt_correction_T_min 0.83230
_exptl_absorpt_correction_type multi-scan
_exptl_absorpt_process_details
;
CrysAlisPro 1.171.40.53 (Rigaku Oxford Diffraction, 2019)
Empirical absorption correction using spherical harmonics,
 implemented in SCALE3 ABSPACK scaling algorithm.
;
_exptl_crystal_colour colourless
_exptl_crystal_colour_primary colourless
_exptl_crystal_density_diffrn 1.240
_exptl_crystal_description prism
_exptl_crystal_F_000 540
_exptl_crystal_size_max 0.14
_exptl_crystal_size_mid 0.12
_exptl_crystal_size_min 0.1
_refine_diff_density_max 0.162
_refine_diff_density_min -0.283
_refine_diff_density_rms 0.046
_refine_ls_abs_structure_details
;
 Flack x determined using 1608 quotients [(I+)-(I-)]/[(I+)+(I-)]
 (Parsons, Flack and Wagner, Acta Cryst. B69 (2013) 249-259).
;
_refine_ls_abs_structure_Flack 0.006(19)
_refine_ls_extinction_coef 0.0135(14)
_refine_ls_extinction_expression Fc^*^=kFc[1+0.001xFc^2^\l^3^/sin(2\q)]^-1/4^
_refine_ls_extinction_method 'SHELXL-2014/7 (Sheldrick 2014'
_refine_ls_goodness_of_fit_ref 1.048
_refine_ls_hydrogen_treatment constr
_refine_ls_matrix_type full
_refine_ls_number_parameters 332
_refine_ls_number_reflns 4633
_refine_ls_number_restraints 1
_refine_ls_restrained_S_all 1.048
_refine_ls_R_factor_all 0.0518
_refine_ls_R_factor_gt 0.0467
_refine_ls_shift/su_max 0.000
_refine_ls_shift/su_mean 0.000
_refine_ls_structure_factor_coef Fsqd
_refine_ls_weighting_details 'w=1/[\s^2^(Fo^2^)+(0.0813P)^2^+0.0758P] where P=(Fo^2^+2Fc^2^)/3'
_refine_ls_weighting_scheme calc
_refine_ls_wR_factor_gt 0.1262
_refine_ls_wR_factor_ref 0.1350
_reflns_Friedel_coverage 0.783
_reflns_Friedel_fraction_full 0.887
_reflns_Friedel_fraction_max 0.887
_reflns_number_gt 4182
_reflns_number_total 4633
_reflns_threshold_expression 'I > 2\s(I)'
_cod_data_source_file d0ob00397b2.cif
_cod_data_source_block 201908203
_cod_depositor_comments 'Adding full bibliography for 7157406.cif.'
_cod_database_code 7157406
_shelx_shelxl_version_number 2014/7
_chemical_oxdiff_formula c20h20n4o4Cl1
_shelx_space_group_comment
;
The symmetry employed for this shelxl refinement is uniquely defined
by the following loop, which should always be used as a source of
symmetry information in preference to the above space-group names.
They are only intended as comments.
;
_shelx_estimated_absorpt_t_max 0.861
_shelx_estimated_absorpt_t_min 0.813
_reflns_odcompleteness_completeness 99.88
_reflns_odcompleteness_iscentric 1
_reflns_odcompleteness_theta 66.97
_olex2_refinement_description
;
1. Fixed Uiso
 At 1.2 times of:
  All C(H) groups, All C(H,H) groups, All O(H) groups
 At 1.5 times of:
  All C(H,H,H) groups
2.a Riding coordinates:
 O5(H5A)
2.b Ternary CH refined with riding coordinates:
 C7(H7)
2.c Secondary CH2 refined with riding coordinates:
 C8(H8A,H8B)
2.d Aromatic/amide H refined with riding coordinates:
 C2(H2), C3(H3), C5(H5), C10(H10), C14(H14), C25(H25), C26(H26), C27(H27),
 C28(H28), C29(H29)
2.e Idealised Me refined as rotating group:
 C16(H16A,H16B,H16C), C17(H17A,H17B,H17C), C18(H18A,H18B,H18C), C20(H20A,H20B,
 H20C), C21(H21A,H21B,H21C), C22(H22A,H22B,H22C)
;
_olex2_submission_special_instructions 'No special instructions were received'
_oxdiff_exptl_absorpt_empirical_details
;
Empirical correction (ABSPACK) includes:
- Absorption correction using spherical harmonics
- Frame scaling
;
_oxdiff_exptl_absorpt_empirical_full_max 1.386
_oxdiff_exptl_absorpt_empirical_full_min 0.848

loop_
_space_group_symop_operation_xyz
'x, y, z'
'-x, y+1/2, -z'

loop_
_atom_site_label
_atom_site_type_symbol
_atom_site_fract_x
_atom_site_fract_y
_atom_site_fract_z
_atom_site_U_iso_or_equiv
_atom_site_adp_type
_atom_site_occupancy
_atom_site_site_symmetry_order
_atom_site_calc_flag
_atom_site_refinement_flags_posn
_atom_site_refinement_flags_adp
_atom_site_refinement_flags_occupancy
_atom_site_disorder_assembly
_atom_site_disorder_group
C1 C 0.1782(3) 0.5897(4) 0.8588(2) 0.0480(8) Uani 1 1 d . . . . .
C2 C 0.1637(5) 0.7029(5) 0.9126(3) 0.0635(11) Uani 1 1 d . . . . .
H2 H 0.1828 0.6976 0.9768 0.076 Uiso 1 1 calc R . . . .
C3 C 0.1218(5) 0.8231(5) 0.8730(3) 0.0671(12) Uani 1 1 d . . . . .
H3 H 0.1114 0.8994 0.9096 0.080 Uiso 1 1 calc R . . . .
C4 C 0.0955(4) 0.8286(4) 0.7777(3) 0.0569(9) Uani 1 1 d . . . . .
C5 C 0.1058(4) 0.7152(4) 0.7229(3) 0.0476(8) Uani 1 1 d . . . . .
H5 H 0.0848 0.7212 0.6588 0.057 Uiso 1 1 calc R . . . .
C6 C 0.1470(3) 0.5926(4) 0.7624(2) 0.0410(7) Uani 1 1 d . . . . .
C7 C 0.1613(3) 0.4642(4) 0.7055(2) 0.0404(7) Uani 1 1 d . . . . .
H7 H 0.1254 0.3892 0.7412 0.048 Uiso 1 1 calc R . . . .
C8 C 0.0711(3) 0.4730(4) 0.6133(2) 0.0474(8) Uani 1 1 d . . . . .
H8A H -0.0171 0.5152 0.6242 0.057 Uiso 1 1 calc R . . . .
H8B H 0.1176 0.5293 0.5700 0.057 Uiso 1 1 calc R . . . .
C9 C 0.3141(3) 0.4334(3) 0.6916(2) 0.0400(7) Uani 1 1 d . . . . .
C10 C 0.3952(3) 0.5303(3) 0.6511(2) 0.0403(7) Uani 1 1 d . . . . .
H10 H 0.3536 0.6104 0.6297 0.048 Uiso 1 1 calc R . . . .
C11 C 0.5364(3) 0.5108(3) 0.6416(2) 0.0396(7) Uani 1 1 d . . . . .
C12 C 0.5954(3) 0.3886(4) 0.6763(2) 0.0430(7) Uani 1 1 d . . . . .
C13 C 0.5167(3) 0.2868(4) 0.7150(2) 0.0429(7) Uani 1 1 d . . . . .
C14 C 0.3746(3) 0.3132(3) 0.7216(2) 0.0417(7) Uani 1 1 d . . . . .
H14 H 0.3195 0.2477 0.7470 0.050 Uiso 1 1 calc R . . . .
C15 C 0.6240(4) 0.6200(4) 0.5975(3) 0.0469(8) Uani 1 1 d . . . . .
C16 C 0.5343(4) 0.7413(4) 0.5623(3) 0.0597(10) Uani 1 1 d . . . . .
H16A H 0.4623 0.7107 0.5173 0.089 Uiso 1 1 calc GR . . . .
H16B H 0.5919 0.8061 0.5338 0.089 Uiso 1 1 calc GR . . . .
H16C H 0.4928 0.7826 0.6138 0.089 Uiso 1 1 calc GR . . . .
C17 C 0.6928(4) 0.5618(5) 0.5125(3) 0.0586(10) Uani 1 1 d . . . . .
H17A H 0.7461 0.4831 0.5312 0.088 Uiso 1 1 calc GR . . . .
H17B H 0.7531 0.6286 0.4887 0.088 Uiso 1 1 calc GR . . . .
H17C H 0.6219 0.5376 0.4649 0.088 Uiso 1 1 calc GR . . . .
C18 C 0.7342(4) 0.6763(4) 0.6713(3) 0.0557(9) Uani 1 1 d . . . . .
H18A H 0.6882 0.7222 0.7191 0.083 Uiso 1 1 calc GR . . . .
H18B H 0.7939 0.7386 0.6421 0.083 Uiso 1 1 calc GR . . . .
H18C H 0.7888 0.6032 0.6984 0.083 Uiso 1 1 calc GR . . . .
C19 C 0.5819(4) 0.1531(4) 0.7516(3) 0.0524(9) Uani 1 1 d . . . . .
C20 C 0.6565(5) 0.0778(5) 0.6766(3) 0.0648(11) Uani 1 1 d . . . . .
H20A H 0.5954 0.0705 0.6209 0.097 Uiso 1 1 calc GR . . . .
H20B H 0.6821 -0.0109 0.6987 0.097 Uiso 1 1 calc GR . . . .
H20C H 0.7388 0.1268 0.6632 0.097 Uiso 1 1 calc GR . . . .
C21 C 0.6857(6) 0.1808(5) 0.8376(3) 0.0764(14) Uani 1 1 d . . . . .
H21A H 0.7599 0.2375 0.8195 0.115 Uiso 1 1 calc GR . . . .
H21B H 0.7235 0.0967 0.8612 0.115 Uiso 1 1 calc GR . . . .
H21C H 0.6378 0.2252 0.8851 0.115 Uiso 1 1 calc GR . . . .
C22 C 0.4711(5) 0.0545(5) 0.7832(4) 0.0740(13) Uani 1 1 d . . . . .
H22A H 0.4224 0.0956 0.8317 0.111 Uiso 1 1 calc GR . . . .
H22B H 0.5156 -0.0269 0.8063 0.111 Uiso 1 1 calc GR . . . .
H22C H 0.4062 0.0333 0.7312 0.111 Uiso 1 1 calc GR . . . .
C23 C 0.1591(4) 0.3765(4) 0.9342(3) 0.0520(8) Uani 1 1 d . . . . .
C24 C 0.2443(4) 0.2760(4) 0.9896(2) 0.0492(8) Uani 1 1 d . . . . .
C25 C 0.3825(4) 0.3011(5) 1.0183(3) 0.0622(10) Uani 1 1 d . . . . .
H25 H 0.4255 0.3806 1.0013 0.075 Uiso 1 1 calc R . . . .
C26 C 0.4561(5) 0.2051(6) 1.0731(3) 0.0719(13) Uani 1 1 d . . . . .
H26 H 0.5489 0.2208 1.0929 0.086 Uiso 1 1 calc R . . . .
C27 C 0.3931(5) 0.0872(5) 1.0984(3) 0.0660(11) Uani 1 1 d . . . . .
H27 H 0.4437 0.0237 1.1346 0.079 Uiso 1 1 calc R . . . .
C28 C 0.2568(6) 0.0634(6) 1.0705(4) 0.0729(12) Uani 1 1 d . . . . .
H28 H 0.2140 -0.0159 1.0882 0.087 Uiso 1 1 calc R . . . .
C29 C 0.1818(5) 0.1580(5) 1.0155(3) 0.0656(11) Uani 1 1 d . . . . .
H29 H 0.0890 0.1414 0.9961 0.079 Uiso 1 1 calc R . . . .
Cl1 Cl 0.05030(15) 0.98262(13) 0.72452(11) 0.0882(4) Uani 1 1 d . . . . .
N1 N 0.0446(4) 0.3369(4) 0.5711(3) 0.0652(10) Uani 1 1 d . . . . .
O1 O 0.2398(2) 0.4756(3) 0.90172(17) 0.0544(7) Uani 1 1 d . . . . .
O2 O 0.0359(3) 0.3746(4) 0.9178(3) 0.0828(11) Uani 1 1 d . . . . .
O3 O 0.0092(5) 0.2460(4) 0.6200(4) 0.1002(13) Uani 1 1 d . . . . .
O4 O 0.0514(8) 0.3276(6) 0.4884(3) 0.143(3) Uani 1 1 d . . . . .
O5 O 0.7365(3) 0.3750(3) 0.6708(2) 0.0623(8) Uani 1 1 d . . . . .
H5A H 0.8308 0.3427 0.6943 0.075 Uiso 1 1 d R . . . .

loop_
_atom_site_aniso_label
_atom_site_aniso_U_11
_atom_site_aniso_U_22
_atom_site_aniso_U_33
_atom_site_aniso_U_23
_atom_site_aniso_U_13
_atom_site_aniso_U_12
C1 0.0390(16) 0.054(2) 0.0500(17) 0.0033(15) -0.0007(13) 0.0018(14)
C2 0.064(2) 0.079(3) 0.0455(18) -0.0118(18) -0.0055(16) 0.009(2)
C3 0.067(2) 0.062(3) 0.070(2) -0.025(2) -0.0070(19) 0.009(2)
C4 0.0493(19) 0.048(2) 0.071(2) -0.0019(17) -0.0062(17) 0.0076(15)
C5 0.0435(17) 0.048(2) 0.0501(17) 0.0020(14) -0.0038(13) 0.0061(14)
C6 0.0332(14) 0.0443(19) 0.0451(15) 0.0008(13) 0.0003(11) 0.0033(12)
C7 0.0373(14) 0.0375(18) 0.0457(15) 0.0031(13) -0.0006(12) 0.0041(12)
C8 0.0403(16) 0.049(2) 0.0511(17) -0.0057(15) -0.0058(13) 0.0071(14)
C9 0.0367(14) 0.0403(19) 0.0421(14) 0.0001(12) -0.0033(11) 0.0043(12)
C10 0.0390(15) 0.0330(17) 0.0482(15) 0.0015(12) -0.0015(12) 0.0082(12)
C11 0.0395(15) 0.0306(18) 0.0481(15) -0.0050(12) -0.0010(12) -0.0010(12)
C12 0.0351(15) 0.0400(19) 0.0529(17) -0.0088(14) -0.0028(12) 0.0063(12)
C13 0.0432(16) 0.0359(18) 0.0479(16) -0.0049(13) -0.0072(12) 0.0072(13)
C14 0.0408(15) 0.0377(19) 0.0459(15) 0.0018(13) -0.0022(12) 0.0007(13)
C15 0.0416(16) 0.044(2) 0.0551(17) -0.0012(15) 0.0044(13) -0.0038(13)
C16 0.061(2) 0.044(2) 0.074(2) 0.0123(18) 0.0051(18) -0.0030(17)
C17 0.056(2) 0.063(3) 0.057(2) -0.0055(18) 0.0063(16) -0.0061(18)
C18 0.051(2) 0.052(2) 0.065(2) -0.0072(17) 0.0047(16) -0.0109(16)
C19 0.0538(19) 0.039(2) 0.062(2) 0.0016(16) -0.0140(16) 0.0085(15)
C20 0.064(2) 0.045(2) 0.082(3) -0.0086(19) -0.011(2) 0.0158(19)
C21 0.086(3) 0.063(3) 0.074(3) -0.002(2) -0.033(2) 0.018(2)
C22 0.077(3) 0.048(3) 0.095(3) 0.024(2) -0.004(2) 0.008(2)
C23 0.0494(19) 0.057(2) 0.0492(17) 0.0012(16) 0.0047(14) 0.0026(16)
C24 0.0499(18) 0.056(2) 0.0419(15) 0.0000(15) 0.0039(13) 0.0035(16)
C25 0.054(2) 0.067(3) 0.064(2) 0.016(2) -0.0012(17) 0.0005(19)
C26 0.056(2) 0.086(4) 0.071(2) 0.018(2) -0.0085(19) 0.007(2)
C27 0.081(3) 0.061(3) 0.055(2) 0.0117(19) -0.0003(19) 0.015(2)
C28 0.083(3) 0.057(3) 0.077(3) 0.014(2) 0.002(2) -0.002(2)
C29 0.062(2) 0.060(3) 0.073(2) 0.003(2) -0.0012(19) -0.007(2)
Cl1 0.0989(9) 0.0446(6) 0.1168(9) 0.0001(6) -0.0205(7) 0.0200(6)
N1 0.0561(19) 0.065(3) 0.071(2) -0.0238(19) -0.0168(16) 0.0210(17)
O1 0.0461(12) 0.0651(18) 0.0512(13) 0.0151(12) -0.0020(10) 0.0048(12)
O2 0.0443(15) 0.093(3) 0.110(3) 0.034(2) -0.0011(15) 0.0053(15)
O3 0.105(3) 0.055(2) 0.138(4) -0.010(2) -0.003(3) -0.008(2)
O4 0.243(7) 0.114(5) 0.068(2) -0.038(3) -0.021(3) 0.052(4)
O5 0.0349(12) 0.0536(18) 0.098(2) 0.0016(15) 0.0018(12) 0.0095(11)

loop_
_atom_type_symbol
_atom_type_description
_atom_type_scat_dispersion_real
_atom_type_scat_dispersion_imag
_atom_type_scat_source
C C 0.0181 0.0091 'International Tables Vol C Tables 4.2.6.8 and 6.1.1.4'
H H 0.0000 0.0000 'International Tables Vol C Tables 4.2.6.8 and 6.1.1.4'
Cl Cl 0.3639 0.7018 'International Tables Vol C Tables 4.2.6.8 and 6.1.1.4'
N N 0.0311 0.0180 'International Tables Vol C Tables 4.2.6.8 and 6.1.1.4'
O O 0.0492 0.0322 'International Tables Vol C Tables 4.2.6.8 and 6.1.1.4'

loop_
_geom_angle_atom_site_label_1
_geom_angle_atom_site_label_2
_geom_angle_atom_site_label_3
_geom_angle
_geom_angle_site_symmetry_1
_geom_angle_site_symmetry_3
_geom_angle_publ_flag
C2 C1 C6 121.2(4) . . ?
C2 C1 O1 117.9(3) . . ?
C6 C1 O1 120.5(3) . . ?
C1 C2 H2 119.5 . . ?
C3 C2 C1 121.0(4) . . ?
C3 C2 H2 119.5 . . ?
C2 C3 H3 120.8 . . ?
C2 C3 C4 118.4(4) . . ?
C4 C3 H3 120.8 . . ?
C3 C4 C5 121.5(4) . . ?
C3 C4 Cl1 119.5(3) . . ?
C5 C4 Cl1 119.1(3) . . ?
C4 C5 H5 119.7 . . ?
C4 C5 C6 120.5(3) . . ?
C6 C5 H5 119.7 . . ?
C1 C6 C7 119.7(3) . . ?
C5 C6 C1 117.3(3) . . ?
C5 C6 C7 123.0(3) . . ?
C6 C7 H7 107.4 . . ?
C6 C7 C8 110.5(3) . . ?
C6 C7 C9 111.3(3) . . ?
C8 C7 H7 107.4 . . ?
C9 C7 H7 107.4 . . ?
C9 C7 C8 112.7(3) . . ?
C7 C8 H8A 109.3 . . ?
C7 C8 H8B 109.3 . . ?
H8A C8 H8B 107.9 . . ?
N1 C8 C7 111.7(3) . . ?
N1 C8 H8A 109.3 . . ?
N1 C8 H8B 109.3 . . ?
C10 C9 C7 119.5(3) . . ?
C14 C9 C7 121.2(3) . . ?
C14 C9 C10 119.3(3) . . ?
C9 C10 H10 119.0 . . ?
C11 C10 C9 121.9(3) . . ?
C11 C10 H10 119.0 . . ?
C10 C11 C12 117.0(3) . . ?
C10 C11 C15 120.9(3) . . ?
C12 C11 C15 122.0(3) . . ?
C13 C12 C11 122.8(3) . . ?
O5 C12 C11 115.9(3) . . ?
O5 C12 C13 121.3(3) . . ?
C12 C13 C14 116.9(3) . . ?
C12 C13 C19 122.3(3) . . ?
C14 C13 C19 120.7(3) . . ?
C9 C14 C13 122.0(3) . . ?
C9 C14 H14 119.0 . . ?
C13 C14 H14 119.0 . . ?
C11 C15 C16 111.9(3) . . ?
C11 C15 C17 110.2(3) . . ?
C11 C15 C18 109.8(3) . . ?
C16 C15 C17 107.1(3) . . ?
C16 C15 C18 106.4(3) . . ?
C17 C15 C18 111.4(3) . . ?
C15 C16 H16A 109.5 . . ?
C15 C16 H16B 109.5 . . ?
C15 C16 H16C 109.5 . . ?
H16A C16 H16B 109.5 . . ?
H16A C16 H16C 109.5 . . ?
H16B C16 H16C 109.5 . . ?
C15 C17 H17A 109.5 . . ?
C15 C17 H17B 109.5 . . ?
C15 C17 H17C 109.5 . . ?
H17A C17 H17B 109.5 . . ?
H17A C17 H17C 109.5 . . ?
H17B C17 H17C 109.5 . . ?
C15 C18 H18A 109.5 . . ?
C15 C18 H18B 109.5 . . ?
C15 C18 H18C 109.5 . . ?
H18A C18 H18B 109.5 . . ?
H18A C18 H18C 109.5 . . ?
H18B C18 H18C 109.5 . . ?
C13 C19 C21 110.0(3) . . ?
C13 C19 C22 111.9(3) . . ?
C20 C19 C13 112.2(3) . . ?
C20 C19 C21 109.8(3) . . ?
C20 C19 C22 105.8(4) . . ?
C22 C19 C21 107.1(4) . . ?
C19 C20 H20A 109.5 . . ?
C19 C20 H20B 109.5 . . ?
C19 C20 H20C 109.5 . . ?
H20A C20 H20B 109.5 . . ?
H20A C20 H20C 109.5 . . ?
H20B C20 H20C 109.5 . . ?
C19 C21 H21A 109.5 . . ?
C19 C21 H21B 109.5 . . ?
C19 C21 H21C 109.5 . . ?
H21A C21 H21B 109.5 . . ?
H21A C21 H21C 109.5 . . ?
H21B C21 H21C 109.5 . . ?
C19 C22 H22A 109.5 . . ?
C19 C22 H22B 109.5 . . ?
C19 C22 H22C 109.5 . . ?
H22A C22 H22B 109.5 . . ?
H22A C22 H22C 109.5 . . ?
H22B C22 H22C 109.5 . . ?
O1 C23 C24 111.3(3) . . ?
O2 C23 C24 126.7(4) . . ?
O2 C23 O1 122.1(4) . . ?
C25 C24 C23 121.3(4) . . ?
C29 C24 C23 118.6(4) . . ?
C29 C24 C25 120.1(4) . . ?
C24 C25 H25 120.6 . . ?
C24 C25 C26 118.8(4) . . ?
C26 C25 H25 120.6 . . ?
C25 C26 H26 119.6 . . ?
C27 C26 C25 120.8(4) . . ?
C27 C26 H26 119.6 . . ?
C26 C27 H27 119.9 . . ?
C28 C27 C26 120.2(4) . . ?
C28 C27 H27 119.9 . . ?
C27 C28 H28 120.1 . . ?
C27 C28 C29 119.8(5) . . ?
C29 C28 H28 120.1 . . ?
C24 C29 C28 120.3(4) . . ?
C24 C29 H29 119.8 . . ?
C28 C29 H29 119.8 . . ?
O3 N1 C8 118.8(4) . . ?
O4 N1 C8 116.9(5) . . ?
O4 N1 O3 124.1(5) . . ?
C23 O1 C1 120.1(3) . . ?
C12 O5 H5A 153.0 . . ?

loop_
_geom_bond_atom_site_label_1
_geom_bond_atom_site_label_2
_geom_bond_distance
_geom_bond_site_symmetry_2
_geom_bond_publ_flag
C1 C2 1.374(6) . ?
C1 C6 1.397(5) . ?
C1 O1 1.397(5) . ?
C2 H2 0.9300 . ?
C2 C3 1.366(7) . ?
C3 H3 0.9300 . ?
C3 C4 1.377(7) . ?
C4 C5 1.379(6) . ?
C4 Cl1 1.746(4) . ?
C5 H5 0.9300 . ?
C5 C6 1.385(5) . ?
C6 C7 1.524(5) . ?
C7 H7 0.9800 . ?
C7 C8 1.531(4) . ?
C7 C9 1.530(4) . ?
C8 H8A 0.9700 . ?
C8 H8B 0.9700 . ?
C8 N1 1.491(6) . ?
C9 C10 1.391(5) . ?
C9 C14 1.379(5) . ?
C10 H10 0.9300 . ?
C10 C11 1.391(4) . ?
C11 C12 1.411(5) . ?
C11 C15 1.537(5) . ?
C12 C13 1.401(5) . ?
C12 O5 1.373(4) . ?
C13 C14 1.403(5) . ?
C13 C19 1.540(5) . ?
C14 H14 0.9300 . ?
C15 C16 1.541(5) . ?
C15 C17 1.545(5) . ?
C15 C18 1.547(5) . ?
C16 H16A 0.9600 . ?
C16 H16B 0.9600 . ?
C16 H16C 0.9600 . ?
C17 H17A 0.9600 . ?
C17 H17B 0.9600 . ?
C17 H17C 0.9600 . ?
C18 H18A 0.9600 . ?
C18 H18B 0.9600 . ?
C18 H18C 0.9600 . ?
C19 C20 1.534(6) . ?
C19 C21 1.554(5) . ?
C19 C22 1.540(6) . ?
C20 H20A 0.9600 . ?
C20 H20B 0.9600 . ?
C20 H20C 0.9600 . ?
C21 H21A 0.9600 . ?
C21 H21B 0.9600 . ?
C21 H21C 0.9600 . ?
C22 H22A 0.9600 . ?
C22 H22B 0.9600 . ?
C22 H22C 0.9600 . ?
C23 C24 1.482(5) . ?
C23 O1 1.356(5) . ?
C23 O2 1.192(5) . ?
C24 C25 1.385(6) . ?
C24 C29 1.378(6) . ?
C25 H25 0.9300 . ?
C25 C26 1.393(6) . ?
C26 H26 0.9300 . ?
C26 C27 1.376(8) . ?
C27 H27 0.9300 . ?
C27 C28 1.364(7) . ?
C28 H28 0.9300 . ?
C28 C29 1.392(7) . ?
C29 H29 0.9300 . ?
N1 O3 1.207(6) . ?
N1 O4 1.200(6) . ?
O5 H5A 0.9965 . ?

loop_
_geom_hbond_atom_site_label_D
_geom_hbond_atom_site_label_H
_geom_hbond_atom_site_label_A
_geom_hbond_distance_DH
_geom_hbond_distance_HA
_geom_hbond_distance_DA
_geom_hbond_angle_DHA
_geom_hbond_site_symmetry_A
C5 H5 O4 0.93 2.62 3.473(6) 151.9 2_556
O5 H5A O3 1.00 2.30 3.056(6) 132.0 1_655

loop_
_geom_torsion_atom_site_label_1
_geom_torsion_atom_site_label_2
_geom_torsion_atom_site_label_3
_geom_torsion_atom_site_label_4
_geom_torsion
_geom_torsion_site_symmetry_1
_geom_torsion_site_symmetry_2
_geom_torsion_site_symmetry_3
_geom_torsion_site_symmetry_4
_geom_torsion_publ_flag
C1 C2 C3 C4 -0.6(7) . . . . ?
C1 C6 C7 C8 157.7(3) . . . . ?
C1 C6 C7 C9 -76.4(4) . . . . ?
C2 C1 C6 C5 2.2(5) . . . . ?
C2 C1 C6 C7 -178.7(3) . . . . ?
C2 C1 O1 C23 95.7(4) . . . . ?
C2 C3 C4 C5 2.3(7) . . . . ?
C2 C3 C4 Cl1 -176.8(4) . . . . ?
C3 C4 C5 C6 -1.8(6) . . . . ?
C4 C5 C6 C1 -0.5(5) . . . . ?
C4 C5 C6 C7 -179.6(3) . . . . ?
C5 C6 C7 C8 -23.3(4) . . . . ?
C5 C6 C7 C9 102.7(3) . . . . ?
C6 C1 C2 C3 -1.7(7) . . . . ?
C6 C1 O1 C23 -91.4(4) . . . . ?
C6 C7 C8 N1 -161.0(3) . . . . ?
C6 C7 C9 C10 -56.1(4) . . . . ?
C6 C7 C9 C14 121.5(3) . . . . ?
C7 C8 N1 O3 46.6(5) . . . . ?
C7 C8 N1 O4 -138.2(5) . . . . ?
C7 C9 C10 C11 176.3(3) . . . . ?
C7 C9 C14 C13 -175.8(3) . . . . ?
C8 C7 C9 C10 68.6(4) . . . . ?
C8 C7 C9 C14 -113.8(3) . . . . ?
C9 C7 C8 N1 73.8(4) . . . . ?
C9 C10 C11 C12 -1.0(5) . . . . ?
C9 C10 C11 C15 -179.4(3) . . . . ?
C10 C9 C14 C13 1.8(5) . . . . ?
C10 C11 C12 C13 3.0(5) . . . . ?
C10 C11 C12 O5 -176.5(3) . . . . ?
C10 C11 C15 C16 -3.5(5) . . . . ?
C10 C11 C15 C17 -122.5(3) . . . . ?
C10 C11 C15 C18 114.4(4) . . . . ?
C11 C12 C13 C14 -2.5(5) . . . . ?
C11 C12 C13 C19 179.2(3) . . . . ?
C12 C11 C15 C16 178.2(3) . . . . ?
C12 C11 C15 C17 59.2(4) . . . . ?
C12 C11 C15 C18 -63.9(4) . . . . ?
C12 C13 C14 C9 0.0(5) . . . . ?
C12 C13 C19 C20 -56.8(4) . . . . ?
C12 C13 C19 C21 65.7(5) . . . . ?
C12 C13 C19 C22 -175.4(4) . . . . ?
C14 C9 C10 C11 -1.3(5) . . . . ?
C14 C13 C19 C20 125.0(4) . . . . ?
C14 C13 C19 C21 -112.6(4) . . . . ?
C14 C13 C19 C22 6.4(5) . . . . ?
C15 C11 C12 C13 -178.7(3) . . . . ?
C15 C11 C12 O5 1.9(5) . . . . ?
C19 C13 C14 C9 178.3(3) . . . . ?
C23 C24 C25 C26 177.7(4) . . . . ?
C23 C24 C29 C28 -177.5(4) . . . . ?
C24 C23 O1 C1 -171.2(3) . . . . ?
C24 C25 C26 C27 0.1(8) . . . . ?
C25 C24 C29 C28 0.1(7) . . . . ?
C25 C26 C27 C28 -0.5(8) . . . . ?
C26 C27 C28 C29 0.7(8) . . . . ?
C27 C28 C29 C24 -0.5(8) . . . . ?
C29 C24 C25 C26 0.1(7) . . . . ?
Cl1 C4 C5 C6 177.3(3) . . . . ?
O1 C1 C2 C3 171.2(4) . . . . ?
O1 C1 C6 C5 -170.5(3) . . . . ?
O1 C1 C6 C7 8.6(5) . . . . ?
O1 C23 C24 C25 12.4(5) . . . . ?
O1 C23 C24 C29 -170.0(4) . . . . ?
O2 C23 C24 C25 -168.1(5) . . . . ?
O2 C23 C24 C29 9.5(6) . . . . ?
O2 C23 O1 C1 9.3(6) . . . . ?
O5 C12 C13 C14 176.9(3) . . . . ?
O5 C12 C13 C19 -1.4(5) . . . . ?
